data_1562401
loop_
_publ_author_name
'Niermeier, Philipp'
'Maibom, Kristina'
'Lamm, Jan-Hendrik'
'Neumann, Beate'
'Stammler, Georg'
'Mitzel, Norbert Werner'

_publ_section_title
;
 Hydrogen-Bond-Induced Selectivity of a Head-to-Head Photo- Dimerization
 of Dialkynylanthracene -- Access to Tetra Lewis Acids
;
_journal_name_full 'Chemical Science'
_journal_paper_doi 10.1039/D1SC02065J
_journal_year 2021
_chemical_formula_moiety 'C48 H44 O4 , C4H8O'
_chemical_formula_sum 'C52 H52 O5'
_chemical_formula_weight 756.93
_space_group_crystal_system triclinic
_space_group_IT_number 2
_space_group_name_Hall '-P 1'
_space_group_name_H-M_alt 'P -1'
_atom_sites_solution_hydrogens mixed
_atom_sites_solution_primary direct
_audit_creation_date 2017-08-07
_audit_creation_method
;
Olex2 1.2
(compiled 2017.07.20 svn.r3457 for OlexSys, GUI svn.r5370)
;
_audit_update_record
;
2019-09-09 deposited with the CCDC.	2021-05-06 downloaded from the CCDC.
;
_cell_angle_alpha 89.252(5)
_cell_angle_beta 66.881(5)
_cell_angle_gamma 74.852(5)
_cell_formula_units_Z 1
_cell_length_a 9.8376(5)
_cell_length_b 11.0362(7)
_cell_length_c 11.1225(6)
_cell_measurement_reflns_used 4001
_cell_measurement_temperature 100.0(1)
_cell_measurement_theta_max 32.0460
_cell_measurement_theta_min 3.6010
_cell_volume 1066.53(12)
_computing_cell_refinement 'CrysAlisPro 1.171.39.15e (Rigaku OD, 2015)'
_computing_data_collection 'CrysAlisPro 1.171.39.15e (Rigaku OD, 2015)'
_computing_data_reduction 'CrysAlisPro 1.171.39.15e (Rigaku OD, 2015)'
_computing_molecular_graphics 'Olex2 (Dolomanov et al., 2009)'
_computing_publication_material 'Olex2 (Dolomanov et al., 2009)'
_computing_structure_refinement 'ShelXL (Sheldrick, 2015)'
_computing_structure_solution 'ShelXS (Sheldrick, 2008)'
_diffrn_ambient_environment N~2~
_diffrn_ambient_temperature 99.95(10)
_diffrn_detector 'CCD plate'
_diffrn_detector_area_resol_mean 5.3114
_diffrn_detector_type Atlas
_diffrn_measured_fraction_theta_full 0.998
_diffrn_measured_fraction_theta_max 0.998
_diffrn_measurement_details
;
List of Runs (angles in degrees, time in seconds):

  # Type    Start    End  Width  t~exp~   \w     \q     \k     \f   Frames
#--------------------------------------------------------------------------
  1  \w    -88.00  14.00   1.00  150.00    --  -18.73 -77.00  90.00  102
  2  \w    -36.00   0.00   1.00  150.00    --  -18.73 -73.00 -20.00   36
  3  \w     -4.00  42.00   1.00  150.00    --   19.12  57.00   0.00   46
  4  \w     -4.00  85.00   1.00  150.00    --   19.12  38.00-150.00   89
  5  \w     35.00  87.00   1.00  150.00    --   19.12-178.00  90.00   52
  6  \w    -53.00  47.00   1.00  150.00    --   19.12 -57.00-150.00  100
;
_diffrn_measurement_device 'four-circle diffractometer'
_diffrn_measurement_device_type 'SuperNova, Dual, Cu at home/near, Atlas'
_diffrn_measurement_method '\w scans'
_diffrn_orient_matrix_type 'CrysAlisPro convention (1999,Acta A55,543-557)'
_diffrn_orient_matrix_UB_11 0.0628609000
_diffrn_orient_matrix_UB_12 -0.0393209000
_diffrn_orient_matrix_UB_13 -0.0535964000
_diffrn_orient_matrix_UB_21 -0.0473955000
_diffrn_orient_matrix_UB_22 -0.0377254000
_diffrn_orient_matrix_UB_23 -0.0024277000
_diffrn_orient_matrix_UB_31 -0.0215730000
_diffrn_orient_matrix_UB_32 0.0388544000
_diffrn_orient_matrix_UB_33 -0.0444867000
_diffrn_radiation_monochromator mirror
_diffrn_radiation_probe x-ray
_diffrn_radiation_type MoK\a
_diffrn_radiation_wavelength 0.71073
_diffrn_reflns_av_R_equivalents 0.0325
_diffrn_reflns_av_unetI/netI 0.0466
_diffrn_reflns_Laue_measured_fraction_full 0.998
_diffrn_reflns_Laue_measured_fraction_max 0.998
_diffrn_reflns_limit_h_max 12
_diffrn_reflns_limit_h_min -11
_diffrn_reflns_limit_k_max 13
_diffrn_reflns_limit_k_min -12
_diffrn_reflns_limit_l_max 13
_diffrn_reflns_limit_l_min -13
_diffrn_reflns_number 9733
_diffrn_reflns_point_group_measured_fraction_full 0.998
_diffrn_reflns_point_group_measured_fraction_max 0.998
_diffrn_reflns_theta_full 25.242
_diffrn_reflns_theta_max 26.021
_diffrn_reflns_theta_min 2.584
_diffrn_source 'micro-focus sealed X-ray tube'
_diffrn_source_type 'SuperNova (Mo) X-ray Source'
_exptl_absorpt_coefficient_mu 0.074
_exptl_absorpt_correction_T_max 1.000
_exptl_absorpt_correction_T_min 0.890
_exptl_absorpt_correction_type gaussian
_exptl_absorpt_process_details
;
CrysAlisPro 1.171.39.15e (Rigaku Oxford Diffraction, 2015)
Numerical absorption correction based on gaussian integration over
			a multifaceted crystal model
Empirical absorption correction using spherical harmonics,
 implemented in SCALE3 ABSPACK scaling algorithm.
;
_exptl_crystal_colour 'clear colourless'
_exptl_crystal_colour_lustre clear
_exptl_crystal_colour_primary colourless
_exptl_crystal_density_diffrn 1.179
_exptl_crystal_description irregular
_exptl_crystal_F_000 404
_exptl_crystal_size_max 0.11
_exptl_crystal_size_mid 0.07
_exptl_crystal_size_min 0.032
_refine_diff_density_max 0.273
_refine_diff_density_min -0.210
_refine_diff_density_rms 0.047
_refine_ls_extinction_method none
_refine_ls_goodness_of_fit_ref 1.043
_refine_ls_hydrogen_treatment mixed
_refine_ls_matrix_type full
_refine_ls_number_parameters 247
_refine_ls_number_reflns 4209
_refine_ls_number_restraints 0
_refine_ls_restrained_S_all 1.043
_refine_ls_R_factor_all 0.0659
_refine_ls_R_factor_gt 0.0509
_refine_ls_shift/su_max 0.000
_refine_ls_shift/su_mean 0.000
_refine_ls_structure_factor_coef Fsqd
_refine_ls_weighting_details 'w=1/[\s^2^(Fo^2^)+(0.0565P)^2^+0.4175P] where P=(Fo^2^+2Fc^2^)/3'
_refine_ls_weighting_scheme calc
_refine_ls_wR_factor_gt 0.1234
_refine_ls_wR_factor_ref 0.1321
_reflns_Friedel_coverage 0.000
_reflns_number_gt 3268
_reflns_number_total 4209
_reflns_threshold_expression 'I > 2\s(I)'
_cod_data_source_file d1sc02065j2.cif
_cod_data_source_block Anti-6
_cod_original_cell_volume 1066.53(11)
_cod_database_code 1562401
_shelx_shelxl_version_number 2016/6
_chemical_oxdiff_formula 'C48 H33 O4'
_shelx_space_group_comment
;
The symmetry employed for this shelxl refinement is uniquely defined
by the following loop, which should always be used as a source of
symmetry information in preference to the above space-group names.
They are only intended as comments.
;
_shelx_estimated_absorpt_t_max 0.998
_shelx_estimated_absorpt_t_min 0.992
_diffrn_oxdiff_ac3_digest_frames
;
0188e4305450ef22c3bac9da3ed6c40065004456c07
;
_reflns_odcompleteness_completeness 99.87
_reflns_odcompleteness_iscentric 1
_reflns_odcompleteness_theta 29.97
_olex2_refinement_description
;
1. Fixed Uiso
 At 1.2 times of:
  All C(H) groups
 At 1.5 times of:
  All C(H,H,H) groups
2.a Ternary CH refined with riding coordinates:
 C3(H3), C10(H10)
2.b Aromatic/amide H refined with riding coordinates:
 C6(H6), C7(H7), C8(H8), C12(H12), C13(H13), C14(H14)
2.c Idealised Me refined as rotating group:
 C18(H18A,H18B,H18C), C19(H19A,H19B,H19C), C23(H23A,H23B,H23C), C24(H24A,H24B,
 H24C)
;
_olex2_date_sample_data_collection 2017-08-04
_olex2_submission_special_instructions 'No special instructions were received'
_oxdiff_exptl_absorpt_empirical_details
;
Empirical correction (ABSPACK) includes:
- Absorption correction using spherical harmonics
- Frame scaling
- Detector area scaling
;
_oxdiff_exptl_absorpt_empirical_full_max 1.191
_oxdiff_exptl_absorpt_empirical_full_min 0.913

loop_
_space_group_symop_operation_xyz
'x, y, z'
'-x, -y, -z'

loop_
_atom_site_label
_atom_site_type_symbol
_atom_site_fract_x
_atom_site_fract_y
_atom_site_fract_z
_atom_site_U_iso_or_equiv
_atom_site_adp_type
_atom_site_occupancy
_atom_site_site_symmetry_order
_atom_site_calc_flag
_atom_site_refinement_flags_posn
_atom_site_refinement_flags_adp
_atom_site_refinement_flags_occupancy
_atom_site_disorder_assembly
_atom_site_disorder_group
O1 O 0.62414(14) -0.04770(12) 0.10937(13) 0.0246(3) Uani 1 1 d . . . . .
H1 H 0.660(3) -0.033(2) 0.017(3) 0.065(8) Uiso 1 1 d . . . . .
O2 O 0.30584(14) 0.00736(11) 0.16027(11) 0.0221(3) Uani 1 1 d . . . . .
H2 H 0.392(3) 0.002(2) 0.164(2) 0.047(7) Uiso 1 1 d . . . . .
C1 C 0.73361(19) 0.34534(16) 0.12929(16) 0.0181(4) Uani 1 1 d . . . . .
C2 C 0.61510(18) 0.42809(15) 0.10395(15) 0.0164(4) Uani 1 1 d . . . . .
C3 C 0.48752(18) 0.38594(15) 0.08909(15) 0.0164(4) Uani 1 1 d . . . . .
H3 H 0.483432 0.304637 0.129200 0.020 Uiso 1 1 calc R . . . .
C4 C 0.33745(18) 0.48442(15) 0.16604(15) 0.0164(4) Uani 1 1 d . . . . .
C5 C 0.20395(19) 0.45333(16) 0.24846(16) 0.0192(4) Uani 1 1 d . . . . .
C6 C 0.0704(2) 0.55064(17) 0.31871(16) 0.0229(4) Uani 1 1 d . . . . .
H6 H -0.020179 0.530509 0.375967 0.028 Uiso 1 1 calc R . . . .
C7 C 0.0693(2) 0.67480(17) 0.30542(17) 0.0241(4) Uani 1 1 d . . . . .
H7 H -0.022003 0.739882 0.353050 0.029 Uiso 1 1 calc R . . . .
C8 C 0.2013(2) 0.70565(17) 0.22254(17) 0.0215(4) Uani 1 1 d . . . . .
H8 H 0.200281 0.791544 0.213216 0.026 Uiso 1 1 calc R . . . .
C9 C 0.33449(18) 0.61033(16) 0.15362(15) 0.0170(4) Uani 1 1 d . . . . .
C10 C 0.48214(18) 0.63735(15) 0.06289(16) 0.0169(4) Uani 1 1 d . . . . .
H10 H 0.474789 0.727548 0.082629 0.020 Uiso 1 1 calc R . . . .
C11 C 0.61174(18) 0.55397(15) 0.09257(15) 0.0165(4) Uani 1 1 d . . . . .
C12 C 0.72381(19) 0.59926(17) 0.10710(16) 0.0206(4) Uani 1 1 d . . . . .
H12 H 0.720776 0.685641 0.099174 0.025 Uiso 1 1 calc R . . . .
C13 C 0.8408(2) 0.51758(17) 0.13336(17) 0.0235(4) Uani 1 1 d . . . . .
H13 H 0.917340 0.548590 0.143941 0.028 Uiso 1 1 calc R . . . .
C14 C 0.84635(19) 0.39243(17) 0.14407(17) 0.0216(4) Uani 1 1 d . . . . .
H14 H 0.926945 0.337328 0.161579 0.026 Uiso 1 1 calc R . . . .
C15 C 0.73627(19) 0.21577(16) 0.14137(16) 0.0193(4) Uani 1 1 d . . . . .
C16 C 0.73117(18) 0.10866(16) 0.15065(16) 0.0198(4) Uani 1 1 d . . . . .
C17 C 0.72437(19) -0.02302(16) 0.16576(16) 0.0190(4) Uani 1 1 d . . . . .
C18 C 0.8844(2) -0.11355(17) 0.09712(19) 0.0268(4) Uani 1 1 d . . . . .
H18A H 0.922945 -0.105406 0.002554 0.040 Uiso 1 1 calc GR . . . .
H18B H 0.879586 -0.200276 0.112376 0.040 Uiso 1 1 calc GR . . . .
H18C H 0.953852 -0.093283 0.132223 0.040 Uiso 1 1 calc GR . . . .
C19 C 0.6560(2) -0.0414(2) 0.31069(18) 0.0326(5) Uani 1 1 d . . . . .
H19A H 0.726704 -0.033295 0.350297 0.049 Uiso 1 1 calc GR . . . .
H19B H 0.639886 -0.125599 0.320615 0.049 Uiso 1 1 calc GR . . . .
H19C H 0.557249 0.022666 0.354728 0.049 Uiso 1 1 calc GR . . . .
C20 C 0.20230(19) 0.32465(17) 0.25953(16) 0.0202(4) Uani 1 1 d . . . . .
C21 C 0.19994(19) 0.21653(17) 0.26694(16) 0.0198(4) Uani 1 1 d . . . . .
C22 C 0.19191(19) 0.08452(16) 0.27703(16) 0.0190(4) Uani 1 1 d . . . . .
C23 C 0.0356(2) 0.07890(18) 0.28727(19) 0.0257(4) Uani 1 1 d . . . . .
H23A H 0.024243 0.102317 0.205735 0.038 Uiso 1 1 calc GR . . . .
H23B H -0.045080 0.137728 0.361229 0.038 Uiso 1 1 calc GR . . . .
H23C H 0.026631 -0.006994 0.301472 0.038 Uiso 1 1 calc GR . . . .
C24 C 0.2193(2) 0.03503(18) 0.39599(17) 0.0271(4) Uani 1 1 d . . . . .
H24A H 0.221409 -0.054229 0.397959 0.041 Uiso 1 1 calc GR . . . .
H24B H 0.136236 0.083317 0.476218 0.041 Uiso 1 1 calc GR . . . .
H24C H 0.318007 0.044046 0.390558 0.041 Uiso 1 1 calc GR . . . .

loop_
_atom_site_aniso_label
_atom_site_aniso_U_11
_atom_site_aniso_U_22
_atom_site_aniso_U_33
_atom_site_aniso_U_23
_atom_site_aniso_U_13
_atom_site_aniso_U_12
O1 0.0233(7) 0.0320(8) 0.0271(7) 0.0090(6) -0.0159(6) -0.0129(6)
O2 0.0181(6) 0.0241(7) 0.0217(6) 0.0019(5) -0.0058(5) -0.0054(5)
C1 0.0192(8) 0.0174(9) 0.0198(8) 0.0042(7) -0.0098(7) -0.0051(7)
C2 0.0161(8) 0.0177(9) 0.0158(8) 0.0026(6) -0.0060(7) -0.0059(7)
C3 0.0174(8) 0.0130(8) 0.0213(8) 0.0057(7) -0.0095(7) -0.0058(6)
C4 0.0159(8) 0.0183(9) 0.0181(8) 0.0026(7) -0.0102(7) -0.0046(7)
C5 0.0199(8) 0.0198(9) 0.0220(8) 0.0042(7) -0.0117(7) -0.0071(7)
C6 0.0184(9) 0.0296(11) 0.0202(9) 0.0037(7) -0.0065(7) -0.0081(7)
C7 0.0210(9) 0.0226(10) 0.0250(9) -0.0025(7) -0.0081(8) -0.0016(7)
C8 0.0237(9) 0.0173(9) 0.0250(9) 0.0008(7) -0.0124(8) -0.0041(7)
C9 0.0181(8) 0.0187(9) 0.0180(8) 0.0035(7) -0.0110(7) -0.0054(7)
C10 0.0192(8) 0.0132(9) 0.0218(8) 0.0019(6) -0.0110(7) -0.0056(7)
C11 0.0167(8) 0.0159(9) 0.0176(8) 0.0026(6) -0.0077(7) -0.0047(7)
C12 0.0228(9) 0.0187(9) 0.0243(9) 0.0029(7) -0.0119(8) -0.0086(7)
C13 0.0221(9) 0.0266(10) 0.0294(10) 0.0037(8) -0.0153(8) -0.0116(8)
C14 0.0185(8) 0.0227(10) 0.0266(9) 0.0038(7) -0.0130(7) -0.0045(7)
C15 0.0165(8) 0.0198(10) 0.0221(9) 0.0023(7) -0.0105(7) -0.0019(7)
C16 0.0156(8) 0.0215(10) 0.0227(9) 0.0030(7) -0.0096(7) -0.0028(7)
C17 0.0194(8) 0.0185(9) 0.0249(9) 0.0068(7) -0.0134(7) -0.0081(7)
C18 0.0233(9) 0.0182(10) 0.0422(11) 0.0018(8) -0.0172(9) -0.0050(7)
C19 0.0350(11) 0.0435(13) 0.0278(10) 0.0130(9) -0.0171(9) -0.0183(9)
C20 0.0167(8) 0.0252(10) 0.0199(8) 0.0020(7) -0.0077(7) -0.0071(7)
C21 0.0183(8) 0.0227(10) 0.0202(8) 0.0043(7) -0.0080(7) -0.0081(7)
C22 0.0170(8) 0.0202(9) 0.0192(8) 0.0029(7) -0.0066(7) -0.0051(7)
C23 0.0198(9) 0.0222(10) 0.0344(10) 0.0040(8) -0.0092(8) -0.0077(7)
C24 0.0315(10) 0.0303(11) 0.0205(9) 0.0066(8) -0.0113(8) -0.0093(8)

loop_
_atom_type_symbol
_atom_type_description
_atom_type_scat_dispersion_real
_atom_type_scat_dispersion_imag
_atom_type_scat_source
C C 0.0033 0.0016 'International Tables Vol C Tables 4.2.6.8 and 6.1.1.4'
H H 0.0000 0.0000 'International Tables Vol C Tables 4.2.6.8 and 6.1.1.4'
O O 0.0106 0.0060 'International Tables Vol C Tables 4.2.6.8 and 6.1.1.4'

loop_
_exptl_crystal_face_index_h
_exptl_crystal_face_index_k
_exptl_crystal_face_index_l
_exptl_crystal_face_perp_dist
0 -1 0 0.0178
1 3 -5 0.0343
1 1 0 0.0450
-1 -1 0 0.0450
1 0 1 0.0387
3 1 5 0.0348
-3 -1 -5 0.0348
0 1 0 0.0138
-1 -3 5 0.0333
-1 0 -1 0.0387
2 -9 -9 0.0229

loop_
_geom_angle_atom_site_label_1
_geom_angle_atom_site_label_2
_geom_angle_atom_site_label_3
_geom_angle
_geom_angle_site_symmetry_1
_geom_angle_site_symmetry_3
_geom_angle_publ_flag
C17 O1 H1 110.6(15) . . ?
C22 O2 H2 105.8(16) . . ?
C2 C1 C14 119.04(15) . . ?
C2 C1 C15 119.60(15) . . ?
C14 C1 C15 121.36(15) . . ?
C1 C2 C3 122.54(15) . . ?
C11 C2 C1 119.81(15) . . ?
C11 C2 C3 117.65(14) . . ?
C2 C3 H3 108.3 . . ?
C2 C3 C10 111.62(12) . 2_665 ?
C4 C3 C2 107.70(13) . . ?
C4 C3 H3 108.3 . . ?
C4 C3 C10 112.46(12) . 2_665 ?
C10 C3 H3 108.3 2_665 . ?
C5 C4 C3 122.74(15) . . ?
C9 C4 C3 117.66(14) . . ?
C9 C4 C5 119.61(15) . . ?
C4 C5 C6 119.09(15) . . ?
C4 C5 C20 120.76(15) . . ?
C6 C5 C20 120.14(15) . . ?
C5 C6 H6 119.7 . . ?
C7 C6 C5 120.59(16) . . ?
C7 C6 H6 119.7 . . ?
C6 C7 H7 119.8 . . ?
C6 C7 C8 120.31(16) . . ?
C8 C7 H7 119.8 . . ?
C7 C8 H8 120.2 . . ?
C9 C8 C7 119.62(16) . . ?
C9 C8 H8 120.2 . . ?
C4 C9 C10 116.93(14) . . ?
C8 C9 C4 120.76(15) . . ?
C8 C9 C10 122.31(15) . . ?
C3 C10 H10 108.7 2_665 . ?
C9 C10 C3 111.80(13) . 2_665 ?
C9 C10 H10 108.7 . . ?
C9 C10 C11 107.58(13) . . ?
C11 C10 C3 111.36(13) . 2_665 ?
C11 C10 H10 108.7 . . ?
C2 C11 C10 116.97(14) . . ?
C12 C11 C2 120.62(15) . . ?
C12 C11 C10 122.41(15) . . ?
C11 C12 H12 120.2 . . ?
C11 C12 C13 119.70(16) . . ?
C13 C12 H12 120.2 . . ?
C12 C13 H13 119.8 . . ?
C14 C13 C12 120.39(15) . . ?
C14 C13 H13 119.8 . . ?
C1 C14 H14 119.8 . . ?
C13 C14 C1 120.44(15) . . ?
C13 C14 H14 119.8 . . ?
C16 C15 C1 176.47(17) . . ?
C15 C16 C17 178.48(17) . . ?
O1 C17 C16 109.19(13) . . ?
O1 C17 C18 109.69(14) . . ?
O1 C17 C19 107.44(14) . . ?
C16 C17 C18 110.16(14) . . ?
C16 C17 C19 109.62(15) . . ?
C19 C17 C18 110.68(15) . . ?
C17 C18 H18A 109.5 . . ?
C17 C18 H18B 109.5 . . ?
C17 C18 H18C 109.5 . . ?
H18A C18 H18B 109.5 . . ?
H18A C18 H18C 109.5 . . ?
H18B C18 H18C 109.5 . . ?
C17 C19 H19A 109.5 . . ?
C17 C19 H19B 109.5 . . ?
C17 C19 H19C 109.5 . . ?
H19A C19 H19B 109.5 . . ?
H19A C19 H19C 109.5 . . ?
H19B C19 H19C 109.5 . . ?
C21 C20 C5 178.74(18) . . ?
C20 C21 C22 178.24(17) . . ?
O2 C22 C21 109.57(13) . . ?
O2 C22 C23 107.72(14) . . ?
O2 C22 C24 109.63(14) . . ?
C21 C22 C23 109.22(14) . . ?
C21 C22 C24 110.21(14) . . ?
C23 C22 C24 110.45(14) . . ?
C22 C23 H23A 109.5 . . ?
C22 C23 H23B 109.5 . . ?
C22 C23 H23C 109.5 . . ?
H23A C23 H23B 109.5 . . ?
H23A C23 H23C 109.5 . . ?
H23B C23 H23C 109.5 . . ?
C22 C24 H24A 109.5 . . ?
C22 C24 H24B 109.5 . . ?
C22 C24 H24C 109.5 . . ?
H24A C24 H24B 109.5 . . ?
H24A C24 H24C 109.5 . . ?
H24B C24 H24C 109.5 . . ?

loop_
_geom_bond_atom_site_label_1
_geom_bond_atom_site_label_2
_geom_bond_distance
_geom_bond_site_symmetry_2
_geom_bond_publ_flag
O1 H1 0.97(3) . ?
O1 C17 1.439(2) . ?
O2 H2 0.85(2) . ?
O2 C22 1.433(2) . ?
C1 C2 1.403(2) . ?
C1 C14 1.405(2) . ?
C1 C15 1.429(2) . ?
C2 C3 1.513(2) . ?
C2 C11 1.386(2) . ?
C3 H3 1.0000 . ?
C3 C4 1.512(2) . ?
C3 C10 1.609(2) 2_665 ?
C4 C5 1.402(2) . ?
C4 C9 1.388(2) . ?
C5 C6 1.403(2) . ?
C5 C20 1.428(2) . ?
C6 H6 0.9500 . ?
C6 C7 1.374(2) . ?
C7 H7 0.9500 . ?
C7 C8 1.391(2) . ?
C8 H8 0.9500 . ?
C8 C9 1.386(2) . ?
C9 C10 1.512(2) . ?
C10 H10 1.0000 . ?
C10 C11 1.513(2) . ?
C11 C12 1.386(2) . ?
C12 H12 0.9500 . ?
C12 C13 1.392(2) . ?
C13 H13 0.9500 . ?
C13 C14 1.374(2) . ?
C14 H14 0.9500 . ?
C15 C16 1.198(2) . ?
C16 C17 1.477(2) . ?
C17 C18 1.521(2) . ?
C17 C19 1.518(2) . ?
C18 H18A 0.9800 . ?
C18 H18B 0.9800 . ?
C18 H18C 0.9800 . ?
C19 H19A 0.9800 . ?
C19 H19B 0.9800 . ?
C19 H19C 0.9800 . ?
C20 C21 1.201(2) . ?
C21 C22 1.480(2) . ?
C22 C23 1.514(2) . ?
C22 C24 1.519(2) . ?
C23 H23A 0.9800 . ?
C23 H23B 0.9800 . ?
C23 H23C 0.9800 . ?
C24 H24A 0.9800 . ?
C24 H24B 0.9800 . ?
C24 H24C 0.9800 . ?

loop_
_geom_torsion_atom_site_label_1
_geom_torsion_atom_site_label_2
_geom_torsion_atom_site_label_3
_geom_torsion_atom_site_label_4
_geom_torsion
_geom_torsion_site_symmetry_1
_geom_torsion_site_symmetry_2
_geom_torsion_site_symmetry_3
_geom_torsion_site_symmetry_4
_geom_torsion_publ_flag
C1 C2 C3 C4 135.74(16) . . . . ?
C1 C2 C3 C10 -100.35(17) . . . 2_665 ?
C1 C2 C11 C10 178.99(14) . . . . ?
C1 C2 C11 C12 -0.5(2) . . . . ?
C2 C1 C14 C13 -0.2(2) . . . . ?
C2 C3 C4 C5 -135.34(15) . . . . ?
C2 C3 C4 C9 44.34(18) . . . . ?
C2 C11 C12 C13 0.0(2) . . . . ?
C3 C2 C11 C10 -1.5(2) . . . . ?
C3 C2 C11 C12 179.02(15) . . . . ?
C3 C4 C5 C6 178.56(14) . . . . ?
C3 C4 C5 C20 -2.5(2) . . . . ?
C3 C4 C9 C8 -179.21(14) . . . . ?
C3 C4 C9 C10 0.5(2) . . . . ?
C3 C10 C11 C2 -76.44(17) 2_665 . . . ?
C3 C10 C11 C12 103.08(18) 2_665 . . . ?
C4 C5 C6 C7 1.1(2) . . . . ?
C4 C9 C10 C3 76.72(17) . . . 2_665 ?
C4 C9 C10 C11 -45.84(18) . . . . ?
C5 C4 C9 C8 0.5(2) . . . . ?
C5 C4 C9 C10 -179.82(14) . . . . ?
C5 C6 C7 C8 -0.4(3) . . . . ?
C6 C7 C8 C9 -0.2(3) . . . . ?
C7 C8 C9 C4 0.2(2) . . . . ?
C7 C8 C9 C10 -179.48(15) . . . . ?
C8 C9 C10 C3 -103.58(17) . . . 2_665 ?
C8 C9 C10 C11 133.86(16) . . . . ?
C9 C4 C5 C6 -1.1(2) . . . . ?
C9 C4 C5 C20 177.82(14) . . . . ?
C9 C10 C11 C2 46.39(19) . . . . ?
C9 C10 C11 C12 -134.09(16) . . . . ?
C10 C3 C4 C5 101.27(17) 2_665 . . . ?
C10 C3 C4 C9 -79.06(17) 2_665 . . . ?
C10 C11 C12 C13 -179.50(15) . . . . ?
C11 C2 C3 C4 -43.81(18) . . . . ?
C11 C2 C3 C10 80.10(18) . . . 2_665 ?
C11 C12 C13 C14 0.4(3) . . . . ?
C12 C13 C14 C1 -0.3(3) . . . . ?
C14 C1 C2 C3 -178.88(15) . . . . ?
C14 C1 C2 C11 0.7(2) . . . . ?
C15 C1 C2 C3 0.2(2) . . . . ?
C15 C1 C2 C11 179.79(15) . . . . ?
C15 C1 C14 C13 -179.35(16) . . . . ?
C20 C5 C6 C7 -177.86(16) . . . . ?

loop_
_exptl_oxdiff_crystal_face_indexfrac_h
_exptl_oxdiff_crystal_face_indexfrac_k
_exptl_oxdiff_crystal_face_indexfrac_l
_exptl_oxdiff_crystal_face_x
_exptl_oxdiff_crystal_face_y
_exptl_oxdiff_crystal_face_z
0.0057 -0.9970 0.0082 0.0391 0.0373 -0.0392
0.9735 2.9734 -5.0157 0.2131 -0.1461 0.3177
0.9924 1.0022 -0.0068 0.0233 -0.0848 0.0178
-0.9924 -1.0022 0.0068 -0.0233 0.0848 -0.0178
0.9996 0.0097 0.9998 0.0089 -0.0502 -0.0657
2.9962 1.0354 4.9884 -0.1197 -0.1932 -0.2463
-2.9962 -1.0354 -4.9884 0.1197 0.1932 0.2463
-0.0057 0.9970 -0.0082 -0.0391 -0.0373 0.0392
-0.9735 -2.9734 5.0157 -0.2131 0.1461 -0.3177
-0.9996 -0.0097 -0.9998 -0.0089 0.0502 0.0657
2.0324 -9.0002 -8.9076 0.9591 0.2648 0.0027

loop_
_smtbx_masks_void_nr
_smtbx_masks_void_average_x
_smtbx_masks_void_average_y
_smtbx_masks_void_average_z
_smtbx_masks_void_volume
_smtbx_masks_void_count_electrons
_smtbx_masks_void_content
1 -0.500 0.500 0.500 230.3 49.0 ?
